data_7217625
loop_
_publ_author_name
'Reddy, Chennakesava'
'Srinivasarao, Arulananda Babu'
'Aslam, Nayyar Ahmad'

_publ_section_title
;
 Indium-assisted aluminium-based stereoselective allylation of
 prostereogenic \a, \a-disubstituted cycloalkanones and imines
;
_journal_name_full 'RSC Advances'
_journal_paper_doi 10.1039/C4RA04293J
_journal_year 2014
_chemical_absolute_configuration unk
_chemical_formula_moiety 'C16 H25 N O3 S'
_chemical_formula_sum 'C16 H25 N O3 S'
_chemical_formula_weight 311.45
_space_group_crystal_system orthorhombic
_space_group_IT_number 19
_space_group_name_Hall 'P 2ac 2ab'
_space_group_name_H-M_alt 'P 21 21 21'
_symmetry_Int_Tables_number 19
_symmetry_space_group_name_Hall 'P 2ac 2ab'
_symmetry_space_group_name_H-M 'P 21 21 21'
_atom_sites_solution_primary iterative
_audit_creation_date 2014-05-07T15:37:54-00:00
_audit_creation_method 'WinGX routine CIF_UPDATE'
_cell_angle_alpha 90
_cell_angle_beta 90.00(3)
_cell_angle_gamma 90
_cell_formula_units_Z 4
_cell_length_a 7.0300(14)
_cell_length_b 14.160(3)
_cell_length_c 17.880(4)
_cell_measurement_reflns_used 3641
_cell_measurement_temperature 298
_cell_measurement_theta_max 27.5
_cell_measurement_theta_min 3.1
_cell_volume 1779.9(7)
_computing_cell_refinement
;
        CrystalClear-SM Expert 2.0 r15 (Rigaku, 2011)
;
_computing_data_collection
;
        CrystalClear-SM Expert 2.0 r15 (Rigaku, 2011)
;
_computing_data_reduction
;
        CrystalClear-SM Expert 2.0 r15 (Rigaku, 2011)
;
_computing_molecular_graphics
;
O. V. Dolomanov, L. J. Bourhis, R. J. Gildea, J. A. K. Howard and H. Puschmann,
OLEX2: a complete structure solution, refinement and analysis program.
        J. Appl. Cryst. (2009). 42, 339-341.
;
_computing_publication_material
;
O. V. Dolomanov, L. J. Bourhis, R. J. Gildea, J. A. K. Howard and H. Puschmann,
OLEX2: a complete structure solution, refinement and analysis program.
        J. Appl. Cryst. (2009). 42, 339-341.
;
_computing_structure_refinement
;
olex2.refine (L.J. Bourhis, O.V. Dolomanov, R.J. Gildea, J.A.K. Howard,
        H. Puschmann, in preparation, 2011)
;
_computing_structure_solution
;
olex2.solve (L.J. Bourhis, O.V. Dolomanov, R.J. Gildea, J.A.K. Howard,
        H. Puschmann, in preparation, 2011)
;
_diffrn_ambient_temperature 298
_diffrn_detector CCD
_diffrn_detector_area_resol_mean 13.6612
_diffrn_measured_fraction_theta_full 0.9969
_diffrn_measured_fraction_theta_max 0.9936
_diffrn_measurement_device
;
        XtaLABmini: Fixed Chi 2 circle
;
_diffrn_measurement_device_type 'Rigaku Mercury375R (2x2 bin mode)'
_diffrn_measurement_method '\w scans'
_diffrn_orient_matrix_type d*Trek
_diffrn_orient_matrix_UB_11 0.071457
_diffrn_orient_matrix_UB_12 0.119429
_diffrn_orient_matrix_UB_13 -0.029125
_diffrn_orient_matrix_UB_21 0.056747
_diffrn_orient_matrix_UB_22 -0.038212
_diffrn_orient_matrix_UB_23 -0.017463
_diffrn_orient_matrix_UB_31 -0.01781
_diffrn_orient_matrix_UB_32 -0.002255
_diffrn_orient_matrix_UB_33 -0.052942
_diffrn_radiation_monochromator 'Graphite Monochromator'
_diffrn_radiation_type 'Mo K\a'
_diffrn_radiation_wavelength 0.71073
_diffrn_reflns_av_R_equivalents 0.048
_diffrn_reflns_limit_h_max 9
_diffrn_reflns_limit_h_min -9
_diffrn_reflns_limit_k_max 17
_diffrn_reflns_limit_k_min -18
_diffrn_reflns_limit_l_max 23
_diffrn_reflns_limit_l_min -23
_diffrn_reflns_number 18421
_diffrn_reflns_theta_full 26
_diffrn_reflns_theta_max 27.51
_diffrn_reflns_theta_min 3.09
_diffrn_source 'Sealed Tube'
_diffrn_standards_number 0
_exptl_absorpt_coefficient_mu 0.191
_exptl_absorpt_correction_T_max 1
_exptl_absorpt_correction_T_min 0.927
_exptl_absorpt_correction_type multi-scan
_exptl_crystal_colour 'clear light colourless'
_exptl_crystal_density_diffrn 1.1622
_exptl_crystal_description block
_exptl_crystal_F_000 672.7988
_exptl_crystal_size_max 0.2
_exptl_crystal_size_mid 0.2
_exptl_crystal_size_min 0.2
_refine_diff_density_max 0.2045
_refine_diff_density_min -0.1659
_refine_diff_density_rms 0.0446
_refine_ls_abs_structure_details 'Flack, H. D. (1983). Acta Cryst. A39, 876-881.'
_refine_ls_abs_structure_Flack 0.03(10)
_refine_ls_goodness_of_fit_ref 1.0305
_refine_ls_hydrogen_treatment mixed
_refine_ls_matrix_type full
_refine_ls_number_constraints 34
_refine_ls_number_parameters 205
_refine_ls_number_reflns 4056
_refine_ls_number_restraints 0
_refine_ls_restrained_S_all 1.0305
_refine_ls_R_factor_all 0.0623
_refine_ls_R_factor_gt 0.0475
_refine_ls_shift/su_max 0
_refine_ls_shift/su_mean 0
_refine_ls_structure_factor_coef Fsqd
_refine_ls_weighting_details 'w=1/[\s^2^(Fo^2^)+(0.0478P)^2^+0.3089P] where P=(Fo^2^+2Fc^2^)/3'
_refine_ls_weighting_scheme calc
_refine_ls_wR_factor_gt 0.1023
_refine_ls_wR_factor_ref 0.1109
_reflns_number_gt 3236
_reflns_number_total 4056
_reflns_threshold_expression I>=2u(I)
_cod_data_source_file c4ra04293j2.cif
_cod_data_source_block rd
_cod_depositor_comments
;
The following automatic conversions were performed:

'_exptl_absorpt_correction_type' value 'Multi-scan' changed to
'multi-scan' according to
/usr/data/users/saulius/crontab/automatic-downloads/rss-feeds/RSC/lib/dictionaries/cif_core.dic
dictionary named 'cif_core.dic' version 2.4.2 from 2011-04-26.

Automatic conversion script
Id: cif_fix_values 2281 2013-09-26 08:29:07Z andrius 
;
_cod_original_cell_volume 1779.9(6)
_cod_database_code 7217625

loop_
_space_group_symop_id
_space_group_symop_operation_xyz
1 x,y,z
2 x+1/2,-y+1/2,-z
3 -x,y+1/2,-z+1/2
4 -x+1/2,-y,z+1/2

loop_
_atom_site_label
_atom_site_type_symbol
_atom_site_fract_x
_atom_site_fract_y
_atom_site_fract_z
_atom_site_U_iso_or_equiv
_atom_site_adp_type
_atom_site_occupancy
S S 0.18221(8) 0.59277(4) 0.31424(3) 0.05148(16) Uani 1
O2 O 0.5051(2) 0.83497(12) 0.06416(9) 0.0588(4) Uani 1
O3 O 0.7498(2) 0.79962(12) 0.16625(10) 0.0584(4) Uani 1
N1 N 0.3678(3) 0.51949(14) 0.30993(11) 0.0501(5) Uani 1
O1 O 0.0103(3) 0.54848(16) 0.28184(11) 0.0764(6) Uani 1
C3 C 0.6649(5) 0.4021(2) 0.15996(17) 0.0763(8) Uani 1
C7 C 0.5975(3) 0.65073(15) 0.19955(12) 0.0461(5) Uani 1
C8 C 0.4778(3) 0.75194(16) 0.10191(12) 0.0460(5) Uani 1
C9 C 0.4487(3) 0.58699(15) 0.18646(12) 0.0451(5) Uani 1
C10 C 0.3345(4) 0.68855(18) 0.08833(13) 0.0540(6) Uani 1
C11 C 0.6119(3) 0.73238(15) 0.15818(12) 0.0442(5) Uani 1
C12 C 0.3213(3) 0.60647(17) 0.13081(13) 0.0537(6) Uani 1
C13 C 0.4274(3) 0.49744(16) 0.23189(13) 0.0505(5) Uani 1
C4 C 0.0915(5) 0.4918(2) 0.44142(17) 0.0873(10) Uani 1
C5 C 0.8198(6) 0.4223(3) 0.1260(2) 0.0960(11) Uani 1
C6 C 0.6066(4) 0.43694(18) 0.23497(15) 0.0592(7) Uani 1
C14 C 0.1463(4) 0.59035(19) 0.41595(14) 0.0662(7) Uani 1
C18 C 0.3694(4) 0.8570(2) 0.00734(19) 0.0872(10) Uani 1
C15 C -0.0215(6) 0.6580(3) 0.42734(19) 0.1126(15) Uani 1
C20 C 0.8971(4) 0.7829(2) 0.21958(17) 0.0766(8) Uani 1
C16 C 0.3241(6) 0.6262(3) 0.4535(2) 0.1213(15) Uani 1
H12 H 0.2236(3) 0.56393(17) 0.12113(13) 0.0644(7) Uiso 1
H10 H 0.2463(4) 0.70038(18) 0.05074(13) 0.0648(7) Uiso 1
H7 H 0.6872(3) 0.63777(15) 0.23640(12) 0.0553(6) Uiso 1
H1 H 0.350(4) 0.4698(18) 0.3365(14) 0.0602(6) Uiso 1
H3 H 0.5809(5) 0.3619(2) 0.13543(17) 0.0916(10) Uiso 1
H13 H 0.3266(3) 0.45952(16) 0.20884(13) 0.0607(7) Uiso 1
H4a H -0.007(2) 0.4677(7) 0.4096(9) 0.1309(15) Uiso 1
H4b H 0.2005(10) 0.4512(5) 0.4387(13) 0.1309(15) Uiso 1
H4c H 0.046(3) 0.4943(3) 0.4921(5) 0.1309(15) Uiso 1
H6a H 0.5842(4) 0.38334(18) 0.26758(15) 0.0711(8) Uiso 1
H6b H 0.7094(4) 0.47384(18) 0.25627(15) 0.0711(8) Uiso 1
H18a H 0.368(3) 0.8073(9) -0.0292(8) 0.1308(15) Uiso 1
H18b H 0.2455(8) 0.8630(18) 0.0294(3) 0.1308(15) Uiso 1
H18c H 0.404(2) 0.9154(10) -0.0163(10) 0.1308(15) Uiso 1
H15a H 0.0106(17) 0.7190(6) 0.4077(16) 0.169(2) Uiso 1
H15b H -0.1313(13) 0.6340(11) 0.4017(14) 0.169(2) Uiso 1
H15c H -0.049(3) 0.6634(17) 0.4798(2) 0.169(2) Uiso 1
H20a H 0.964(2) 0.7259(9) 0.2068(7) 0.1149(13) Uiso 1
H20b H 0.9846(19) 0.8349(8) 0.2193(9) 0.1149(13) Uiso 1
H20c H 0.8424(5) 0.7765(16) 0.2685(2) 0.1149(13) Uiso 1
H16a H 0.4223(17) 0.5793(10) 0.4500(17) 0.182(2) Uiso 1
H16b H 0.366(3) 0.6832(14) 0.4293(13) 0.182(2) Uiso 1
H16c H 0.2978(14) 0.639(2) 0.5052(5) 0.182(2) Uiso 1
H5a H 0.837(5) 0.398(2) 0.074(2) 0.117(12) Uiso 1
H5b H 0.917(7) 0.475(3) 0.149(2) 0.159(19) Uiso 1

loop_
_atom_site_aniso_label
_atom_site_aniso_U_11
_atom_site_aniso_U_22
_atom_site_aniso_U_33
_atom_site_aniso_U_23
_atom_site_aniso_U_13
_atom_site_aniso_U_12
S 0.0530(3) 0.0488(3) 0.0527(3) 0.0033(3) 0.0005(3) 0.0054(3)
O2 0.0620(10) 0.0536(9) 0.0608(10) 0.0168(8) -0.0086(9) -0.0003(8)
O3 0.0562(9) 0.0454(9) 0.0736(11) 0.0090(8) -0.0182(8) -0.0064(7)
N1 0.0505(10) 0.0473(10) 0.0526(11) 0.0095(10) 0.0056(9) 0.0037(9)
O1 0.0500(10) 0.0993(14) 0.0800(12) -0.0060(11) -0.0120(9) 0.0053(10)
C3 0.0779(18) 0.0644(17) 0.0868(19) -0.0104(16) 0.0129(17) 0.0037(17)
C7 0.0469(11) 0.0457(12) 0.0456(12) 0.0031(10) -0.0038(9) 0.0025(10)
C8 0.0486(12) 0.0439(12) 0.0455(11) 0.0038(10) 0.0018(10) 0.0041(10)
C9 0.0445(10) 0.0439(11) 0.0468(11) -0.0005(11) 0.0062(10) 0.0001(9)
C10 0.0486(12) 0.0639(14) 0.0494(12) 0.0048(11) -0.0076(11) 0.0010(12)
C11 0.0442(11) 0.0385(11) 0.0500(12) -0.0007(10) -0.0017(9) 0.0000(9)
C12 0.0478(12) 0.0581(14) 0.0552(12) -0.0015(12) -0.0036(11) -0.0088(12)
C13 0.0489(12) 0.0448(12) 0.0579(13) 0.0024(11) 0.0030(11) -0.0037(10)
C4 0.121(3) 0.0716(19) 0.0696(18) 0.0185(16) 0.0326(19) 0.008(2)
C5 0.104(3) 0.101(3) 0.083(2) 0.007(2) 0.032(2) 0.024(3)
C6 0.0593(14) 0.0471(13) 0.0714(16) 0.0114(12) 0.0117(13) 0.0005(12)
C14 0.0879(19) 0.0570(15) 0.0536(14) -0.0014(13) 0.0093(13) 0.0138(16)
C18 0.0689(19) 0.094(2) 0.098(2) 0.046(2) -0.0193(17) 0.0043(17)
C15 0.161(4) 0.096(2) 0.081(2) 0.004(2) 0.045(2) 0.060(3)
C20 0.0687(17) 0.0655(17) 0.095(2) 0.0139(16) -0.0304(16) -0.0140(15)
C16 0.150(4) 0.132(3) 0.082(2) -0.025(2) -0.033(3) -0.018(3)

loop_
_atom_type_symbol
_atom_type_scat_dispersion_real
_atom_type_scat_dispersion_imag
_atom_type_scat_source
H 0 0 'International Tables Volume C Table 6.1.1.4 (pp. 500-502)'
C 0.00347 0.00161 'International Tables Volume C Table 6.1.1.4 (pp. 500-502)'
S 0.12424 0.12443 'International Tables Volume C Table 6.1.1.4 (pp. 500-502)'
O 0.01158 0.00611 'International Tables Volume C Table 6.1.1.4 (pp. 500-502)'
N 0.00653 0.00323 'International Tables Volume C Table 6.1.1.4 (pp. 500-502)'

loop_
_geom_angle_atom_site_label_1
_geom_angle_atom_site_label_2
_geom_angle_atom_site_label_3
_geom_angle
O1 S N1 110.91(11)
C14 S N1 98.14(11)
C14 S O1 105.51(13)
C18 O2 C8 116.4(2)
C20 O3 C11 118.00(18)
C13 N1 S 113.18(15)
H1 N1 S 111.7(18)
H1 N1 C13 112.8(16)
C6 C3 C5 126.1(3)
H3 C3 C5 117.0(3)
H3 C3 C6 116.97(16)
C11 C7 C9 120.4(2)
H7 C7 C9 119.80(13)
H7 C7 C11 119.80(13)
C10 C8 O2 125.3(2)
C11 C8 O2 115.34(19)
C11 C8 C10 119.4(2)
C12 C9 C7 118.7(2)
C13 C9 C7 121.59(19)
C13 C9 C12 119.7(2)
C12 C10 C8 120.0(2)
H10 C10 C8 120.02(13)
H10 C10 C12 120.02(14)
C7 C11 O3 125.49(19)
C8 C11 O3 114.45(19)
C8 C11 C7 120.1(2)
C10 C12 C9 121.5(2)
H12 C12 C9 119.27(14)
H12 C12 C10 119.27(14)
C9 C13 N1 110.78(18)
C6 C13 N1 108.5(2)
C6 C13 C9 114.13(18)
H13 C13 N1 107.75(12)
H13 C13 C9 107.75(12)
H13 C13 C6 107.75(13)
H4a C4 C14 109.5
H4b C4 C14 109.5
H4b C4 H4a 109.5
H4c C4 C14 109.5
H4c C4 H4a 109.5
H4c C4 H4b 109.5
H5a C5 C3 118(2)
H5b C5 C3 120(2)
H5b C5 H5a 121(3)
C13 C6 C3 112.4(2)
H6a C6 C3 109.11(15)
H6a C6 C13 109.11(12)
H6b C6 C3 109.11(16)
H6b C6 C13 109.11(13)
H6b C6 H6a 107.8
C4 C14 S 110.45(19)
C15 C14 S 103.05(19)
C15 C14 C4 109.8(3)
C16 C14 S 108.7(2)
C16 C14 C4 112.8(3)
C16 C14 C15 111.6(3)
H18a C18 O2 109.5
H18b C18 O2 109.5
H18b C18 H18a 109.5
H18c C18 O2 109.5
H18c C18 H18a 109.5
H18c C18 H18b 109.5
H15a C15 C14 109.5
H15b C15 C14 109.5
H15b C15 H15a 109.5
H15c C15 C14 109.5
H15c C15 H15a 109.5
H15c C15 H15b 109.5
H20a C20 O3 109.5
H20b C20 O3 109.5
H20b C20 H20a 109.5
H20c C20 O3 109.5
H20c C20 H20a 109.5
H20c C20 H20b 109.5
H16a C16 C14 109.5
H16b C16 C14 109.5
H16b C16 H16a 109.5
H16c C16 C14 109.5
H16c C16 H16a 109.5
H16c C16 H16b 109.5

loop_
_geom_bond_atom_site_label_1
_geom_bond_atom_site_label_2
_geom_bond_distance
S N1 1.6686(19)
S O1 1.480(2)
S C14 1.836(3)
O2 C8 1.369(3)
O2 C18 1.428(3)
O3 C11 1.366(3)
O3 C20 1.428(3)
N1 C13 1.490(3)
N1 H1 0.86(3)
C3 C5 1.279(5)
C3 C6 1.487(4)
C3 H3 0.93
C7 C9 1.401(3)
C7 C11 1.376(3)
C7 H7 0.93
C8 C10 1.371(3)
C8 C11 1.406(3)
C9 C12 1.367(3)
C9 C13 1.513(3)
C10 C12 1.392(3)
C10 H10 0.93
C12 H12 0.93
C13 C6 1.524(3)
C13 H13 0.98
C4 C14 1.517(4)
C4 H4a 0.96
C4 H4b 0.96
C4 H4c 0.96
C5 H5a 1.01(4)
C5 H5b 1.09(5)
C6 H6a 0.97
C6 H6b 0.97
C14 C15 1.533(4)
C14 C16 1.508(5)
C18 H18a 0.96
C18 H18b 0.96
C18 H18c 0.96
C15 H15a 0.96
C15 H15b 0.96
C15 H15c 0.96
C20 H20a 0.96
C20 H20b 0.96
C20 H20c 0.96
C16 H16a 0.96
C16 H16b 0.96
C16 H16c 0.96
